data_7004146
loop_
_publ_author_name
'Lee, Way-Zen'
'Tseng, Huan-Sheng'
'Ku, Meng-Yu'
'Kuo, Ting-Shen'

_publ_section_title
;
 Dinickel complexes of disubstituted benzoate polydentate ligands:
 mimics for the active site of urease
;
_journal_issue 19
_journal_name_full 'Dalton Transactions'
_journal_page_first 2538
_journal_page_last 2541
_journal_paper_doi 10.1039/b803094b
_journal_year 2008
_chemical_formula_moiety 'C40 H59 Cl3 N16 Ni2 O21'
_chemical_formula_sum 'C40 H59 Cl3 N16 Ni2 O21'
_chemical_formula_weight 1323.80
_chemical_name_systematic ?
_space_group_IT_number 9
_symmetry_cell_setting monoclinic
_symmetry_space_group_name_Hall 'C -2yc'
_symmetry_space_group_name_H-M 'C 1 c 1'
_atom_sites_solution_hydrogens geom
_atom_sites_solution_primary direct
_atom_sites_solution_secondary difmap
_audit_creation_method SHELXL-97
_cell_angle_alpha 90.00
_cell_angle_beta 101.0440(10)
_cell_angle_gamma 90.00
_cell_formula_units_Z 4
_cell_length_a 13.6282(4)
_cell_length_b 18.4465(5)
_cell_length_c 22.9362(8)
_cell_measurement_reflns_used 19012
_cell_measurement_temperature 200(2)
_cell_measurement_theta_max 25.682
_cell_measurement_theta_min 2.037
_cell_volume 5659.2(3)
_computing_cell_refinement 'HKL Scalepack (Otwinowski & Minor 1997)'
_computing_data_collection 'Collect (Nonius BV, 1997-2000)'
_computing_data_reduction 'HKL Denzo and Scalepack (O & M 1997)'
_computing_molecular_graphics 'SHELXTL, Bruker'
_computing_publication_material 'SHELXTL, Bruker'
_computing_structure_refinement 'SHELXL-97 (Sheldrick, 1997)'
_computing_structure_solution 'SHELXS-86 (Sheldrick, 1986)'
_diffrn_ambient_temperature 200(2)
_diffrn_detector_area_resol_mean 9
_diffrn_measured_fraction_theta_full 0.993
_diffrn_measured_fraction_theta_max 0.993
_diffrn_measurement_device_type KappaCCD
_diffrn_measurement_method 'CCD rotation images, thick slices'
_diffrn_radiation_monochromator graphite
_diffrn_radiation_source 'fine-focus sealed tube'
_diffrn_radiation_type MoK\a
_diffrn_radiation_wavelength 0.71070
_diffrn_reflns_av_R_equivalents 0.0557
_diffrn_reflns_av_sigmaI/netI 0.0738
_diffrn_reflns_limit_h_max 16
_diffrn_reflns_limit_h_min -16
_diffrn_reflns_limit_k_max 18
_diffrn_reflns_limit_k_min -22
_diffrn_reflns_limit_l_max 26
_diffrn_reflns_limit_l_min -27
_diffrn_reflns_number 16708
_diffrn_reflns_theta_full 25.68
_diffrn_reflns_theta_max 25.68
_diffrn_reflns_theta_min 2.21
_exptl_absorpt_coefficient_mu 0.895
_exptl_absorpt_correction_T_max 0.9441
_exptl_absorpt_correction_T_min 0.875
_exptl_absorpt_correction_type multi-scan
_exptl_absorpt_process_details ?
_exptl_crystal_colour 'pale blue'
_exptl_crystal_density_diffrn 1.554
_exptl_crystal_density_method 'not measured'
_exptl_crystal_description prism
_exptl_crystal_F_000 2744
_exptl_crystal_size_max 0.16
_exptl_crystal_size_mid 0.14
_exptl_crystal_size_min 0.04
_refine_diff_density_max 0.597
_refine_diff_density_min -0.817
_refine_diff_density_rms 0.170
_refine_ls_abs_structure_details 'Flack H D (1983), Acta Cryst. A39, 876-881'
_refine_ls_abs_structure_Flack 0.268(18)
_refine_ls_extinction_method none
_refine_ls_goodness_of_fit_ref 1.129
_refine_ls_hydrogen_treatment constr
_refine_ls_matrix_type full
_refine_ls_number_parameters 737
_refine_ls_number_reflns 9122
_refine_ls_number_restraints 5
_refine_ls_restrained_S_all 1.129
_refine_ls_R_factor_all 0.0761
_refine_ls_R_factor_gt 0.0598
_refine_ls_shift/su_max 0.001
_refine_ls_shift/su_mean 0.000
_refine_ls_structure_factor_coef Fsqd
_refine_ls_weighting_details 'calc w=1/[\s^2^(Fo^2^)+(0.1046P)^2^+5.1798P] where P=(Fo^2^+2Fc^2^)/3'
_refine_ls_weighting_scheme calc
_refine_ls_wR_factor_gt 0.1547
_refine_ls_wR_factor_ref 0.1825
_reflns_number_gt 7763
_reflns_number_total 9122
_reflns_threshold_expression >2sigma(I)
_cod_data_source_file b803094b.txt
_cod_data_source_block 5949
_cod_depositor_comments
;
 Marking attached hydrogen atoms.

 Antanas Vaitkus,
 2017-07-12
;
_cod_original_sg_symbol_H-M 'C c'
_cod_database_code 7004146

loop_
_symmetry_equiv_pos_as_xyz
'x, y, z'
'x, -y, z+1/2'
'x+1/2, y+1/2, z'
'x+1/2, -y+1/2, z+1/2'

loop_
_atom_site_label
_atom_site_type_symbol
_atom_site_fract_x
_atom_site_fract_y
_atom_site_fract_z
_atom_site_U_iso_or_equiv
_atom_site_adp_type
_atom_site_occupancy
_atom_site_symmetry_multiplicity
_atom_site_calc_flag
_atom_site_refinement_flags
_atom_site_disorder_assembly
_atom_site_disorder_group
_atom_site_attached_hydrogens
C1 C 0.9602(6) 0.2989(4) 0.3544(3) 0.0362(17) Uani 1 1 d . . . 0
H1A H 1.0274 0.2932 0.3715 0.043 Uiso 1 1 calc R . . 0
C2 C 0.8908(6) 0.2909(5) 0.3899(4) 0.046(2) Uani 1 1 d . . . 0
H2A H 0.9096 0.2793 0.4299 0.055 Uiso 1 1 calc R . . 0
C3 C 0.7898(7) 0.3009(5) 0.3631(4) 0.047(2) Uani 1 1 d . . . 0
H3A H 0.7402 0.2969 0.3858 0.057 Uiso 1 1 calc R . . 0
C4 C 0.7645(6) 0.3166(4) 0.3042(4) 0.0394(19) Uani 1 1 d . . . 0
H4A H 0.6977 0.3222 0.2863 0.047 Uiso 1 1 calc R . . 0
C5 C 0.8395(5) 0.3241(4) 0.2706(4) 0.0315(16) Uani 1 1 d . . . 0
C6 C 0.8192(5) 0.3423(4) 0.2055(3) 0.0345(17) Uani 1 1 d . . . 0
H6A H 0.7528 0.3256 0.1875 0.041 Uiso 1 1 calc R . . 0
H6B H 0.8209 0.3945 0.2007 0.041 Uiso 1 1 calc R . . 0
C7 C 0.9133(6) 0.3509(4) 0.1229(4) 0.0384(18) Uani 1 1 d . . . 0
H7A H 0.9110 0.4024 0.1311 0.046 Uiso 1 1 calc R . . 0
H7B H 0.8624 0.3403 0.0882 0.046 Uiso 1 1 calc R . . 0
C8 C 1.0139(6) 0.3314(5) 0.1107(3) 0.0377(18) Uani 1 1 d . . . 0
C9 C 1.0345(7) 0.3279(6) 0.0539(4) 0.054(2) Uani 1 1 d . . . 0
H9A H 0.9847 0.3370 0.0209 0.065 Uiso 1 1 calc R . . 0
C10 C 1.1307(8) 0.3108(6) 0.0471(4) 0.059(3) Uani 1 1 d . . . 0
H10A H 1.1458 0.3089 0.0092 0.071 Uiso 1 1 calc R . . 0
C11 C 1.2049(7) 0.2964(5) 0.0967(4) 0.050(2) Uani 1 1 d . . . 0
H11A H 1.2695 0.2841 0.0928 0.060 Uiso 1 1 calc R . . 0
C12 C 1.1791(6) 0.3012(4) 0.1521(4) 0.0375(18) Uani 1 1 d . . . 0
H12A H 1.2278 0.2920 0.1856 0.045 Uiso 1 1 calc R . . 0
C13 C 0.8625(6) 0.2337(4) 0.1543(3) 0.0361(18) Uani 1 1 d . . . 0
H13A H 0.9175 0.2107 0.1401 0.043 Uiso 1 1 calc R . . 0
H13B H 0.8067 0.2368 0.1211 0.043 Uiso 1 1 calc R . . 0
C14 C 0.8326(5) 0.1864(4) 0.2018(3) 0.0327(16) Uani 1 1 d . . . 0
C15 C 0.7319(5) 0.1813(4) 0.2050(4) 0.041(2) Uani 1 1 d . . . 0
H15A H 0.6848 0.2042 0.1761 0.049 Uiso 1 1 calc R . . 0
C16 C 0.7003(6) 0.1438(4) 0.2488(5) 0.048(2) Uani 1 1 d . . . 0
H16A H 0.6329 0.1434 0.2512 0.058 Uiso 1 1 calc R . . 0
C17 C 0.7694(6) 0.1061(5) 0.2903(4) 0.0437(19) Uani 1 1 d . . . 0
H17A H 0.7484 0.0827 0.3217 0.052 Uiso 1 1 calc R . . 0
C18 C 0.8689(5) 0.1028(4) 0.2855(3) 0.0318(16) Uani 1 1 d . . . 0
C19 C 0.9011(5) 0.1464(4) 0.2417(3) 0.0290(15) Uani 1 1 d . . . 0
C20 C 1.0113(5) 0.1477(3) 0.2388(3) 0.0250(15) Uani 1 1 d . . . 0
C21 C 0.9380(5) 0.0545(4) 0.3279(3) 0.0314(16) Uani 1 1 d . . . 0
H21A H 1.0023 0.0785 0.3389 0.038 Uiso 1 1 calc R . . 0
H21B H 0.9109 0.0487 0.3638 0.038 Uiso 1 1 calc R . . 0
C22 C 0.8785(6) 0.0039(4) 0.1257(3) 0.0344(17) Uani 1 1 d . . . 0
H22A H 0.9303 0.0132 0.1056 0.041 Uiso 1 1 calc R . . 0
C23 C 0.7823(6) 0.0120(6) 0.0955(4) 0.048(2) Uani 1 1 d . . . 0
H23A H 0.7685 0.0263 0.0559 0.058 Uiso 1 1 calc R . . 0
C24 C 0.7077(6) -0.0018(6) 0.1258(4) 0.050(2) Uani 1 1 d . . . 0
H24A H 0.6413 0.0040 0.1071 0.060 Uiso 1 1 calc R . . 0
C25 C 0.7299(5) -0.0242(5) 0.1836(4) 0.0400(19) Uani 1 1 d . . . 0
H25A H 0.6789 -0.0348 0.2040 0.048 Uiso 1 1 calc R . . 0
C26 C 0.8265(5) -0.0309(4) 0.2108(3) 0.0292(15) Uani 1 1 d . . . 0
C27 C 0.8582(5) -0.0555(4) 0.2758(3) 0.0327(16) Uani 1 1 d . . . 0
H27A H 0.8064 -0.0431 0.2978 0.039 Uiso 1 1 calc R . . 0
H27B H 0.8668 -0.1077 0.2773 0.039 Uiso 1 1 calc R . . 0
C28 C 1.0136(6) -0.0653(4) 0.3520(3) 0.0342(16) Uani 1 1 d . . . 0
H28A H 1.0073 -0.1161 0.3411 0.041 Uiso 1 1 calc R . . 0
H28B H 0.9895 -0.0586 0.3887 0.041 Uiso 1 1 calc R . . 0
C29 C 1.1212(5) -0.0416(4) 0.3596(3) 0.0346(17) Uani 1 1 d . . . 0
C30 C 1.1837(7) -0.0383(5) 0.4147(4) 0.050(2) Uani 1 1 d . . . 0
H30A H 1.1601 -0.0500 0.4489 0.060 Uiso 1 1 calc R . . 0
C31 C 1.2820(6) -0.0172(6) 0.4177(4) 0.053(2) Uani 1 1 d . . . 0
H31A H 1.3255 -0.0157 0.4543 0.063 Uiso 1 1 calc R . . 0
C32 C 1.3156(7) 0.0016(5) 0.3669(4) 0.047(2) Uani 1 1 d . . . 0
H32A H 1.3810 0.0170 0.3684 0.056 Uiso 1 1 calc R . . 0
C33 C 1.2491(5) -0.0029(4) 0.3135(3) 0.0340(17) Uani 1 1 d . . . 0
H33A H 1.2711 0.0093 0.2789 0.041 Uiso 1 1 calc R . . 0
C34 C 1.0148(6) 0.4814(4) 0.2627(4) 0.0350(17) Uani 1 1 d . . . 0
C35 C 1.2255(5) 0.2936(4) 0.3293(3) 0.0320(16) Uani 1 1 d . . . 0
C36 C 1.1719(6) 0.0119(4) 0.1420(3) 0.0364(18) Uani 1 1 d . . . 0
C37 C 1.0056(5) -0.1784(4) 0.1947(3) 0.0309(16) Uani 1 1 d . . . 0
C38 C 0.6311(7) 0.0671(7) -0.0360(4) 0.064(3) Uani 1 1 d . . . 0
C39 C 0.8597(12) -0.1069(7) -0.0238(7) 0.094(4) Uani 1 1 d . . . 3
C40 C 0.9848(13) 0.1328(8) 0.0175(6) 0.096(4) Uani 1 1 d . . . 3
N1 N 1.0863(5) 0.3187(4) 0.1592(3) 0.0357(16) Uani 1 1 d . . . 0
N2 N 0.8931(4) 0.3088(3) 0.1747(3) 0.0281(14) Uani 1 1 d . . . 0
N3 N 0.9364(4) 0.3145(3) 0.2967(3) 0.0295(14) Uani 1 1 d . . . 0
N4 N 1.0666(5) 0.4778(4) 0.3174(3) 0.0454(17) Uani 1 1 d . . . 0
H4B H 1.1002 0.4394 0.3294 0.054 Uiso 1 1 calc R . . 0
H4C H 1.0669 0.5140 0.3411 0.054 Uiso 1 1 calc R . . 0
N5 N 0.9608(5) 0.5416(4) 0.2457(4) 0.0488(18) Uani 1 1 d . . . 0
H5A H 0.9252 0.5445 0.2105 0.059 Uiso 1 1 calc R . . 0
H5B H 0.9621 0.5772 0.2701 0.059 Uiso 1 1 calc R . . 0
N6 N 1.2854(5) 0.3197(4) 0.3771(3) 0.0466(18) Uani 1 1 d . . . 0
H6C H 1.2783 0.3636 0.3882 0.056 Uiso 1 1 calc R . . 0
H6D H 1.3314 0.2927 0.3970 0.056 Uiso 1 1 calc R . . 0
N7 N 1.2412(6) 0.2279(4) 0.3109(4) 0.062(2) Uani 1 1 d . . . 0
H7C H 1.2053 0.2115 0.2787 0.075 Uiso 1 1 calc R . . 0
H7D H 1.2873 0.2013 0.3312 0.075 Uiso 1 1 calc R . . 0
N8 N 1.1546(4) -0.0242(3) 0.3095(3) 0.0292(14) Uani 1 1 d . . . 0
N9 N 0.9541(4) -0.0194(3) 0.3036(3) 0.0255(13) Uani 1 1 d . . . 0
N10 N 0.9017(4) -0.0166(3) 0.1823(3) 0.0281(14) Uani 1 1 d . . . 0
N11 N 1.0203(6) -0.1670(4) 0.1402(3) 0.0461(17) Uani 1 1 d . . . 0
H11B H 1.0485 -0.1276 0.1319 0.055 Uiso 1 1 calc R . . 0
H11C H 1.0018 -0.1989 0.1130 0.055 Uiso 1 1 calc R . . 0
N12 N 0.9610(6) -0.2411(4) 0.2057(4) 0.0547(19) Uani 1 1 d . . . 0
H12B H 0.9504 -0.2499 0.2408 0.066 Uiso 1 1 calc R . . 0
H12C H 0.9431 -0.2721 0.1777 0.066 Uiso 1 1 calc R . . 0
N13 N 1.2146(6) -0.0127(4) 0.0982(3) 0.0503(19) Uani 1 1 d . . . 0
H13C H 1.2068 -0.0572 0.0872 0.060 Uiso 1 1 calc R . . 0
H13D H 1.2499 0.0159 0.0810 0.060 Uiso 1 1 calc R . . 0
N14 N 1.1902(6) 0.0813(4) 0.1603(4) 0.0510(19) Uani 1 1 d . . . 0
H14A H 1.1662 0.0977 0.1897 0.061 Uiso 1 1 calc R . . 0
H14B H 1.2258 0.1089 0.1424 0.061 Uiso 1 1 calc R . . 0
N15 N 0.6215(7) 0.1276(5) -0.0122(4) 0.068(2) Uani 1 1 d . . . 0
H15B H 0.6606 0.1629 -0.0167 0.082 Uiso 1 1 calc R . . 0
H15C H 0.5759 0.1337 0.0086 0.082 Uiso 1 1 calc R . . 0
N16 N 0.5686(7) 0.0114(5) -0.0285(4) 0.073(3) Uani 1 1 d . . . 0
H16B H 0.5232 0.0178 -0.0076 0.087 Uiso 1 1 calc R . . 0
H16C H 0.5747 -0.0300 -0.0446 0.087 Uiso 1 1 calc R . . 0
O1 O 1.0547(4) 0.2072(3) 0.2363(3) 0.0329(12) Uani 1 1 d . . . 0
O2 O 1.1585(4) 0.3338(3) 0.3006(2) 0.0329(12) Uani 1 1 d . . . 0
O3 O 1.0126(4) 0.4291(3) 0.2265(2) 0.0337(12) Uani 1 1 d . . . 0
O4 O 1.0597(3) 0.0899(2) 0.2396(2) 0.0285(11) Uani 1 1 d . . . 0
O5 O 1.1196(4) -0.0291(3) 0.1680(3) 0.0350(13) Uani 1 1 d . . . 0
O6 O 1.0311(5) -0.1338(2) 0.2364(3) 0.0321(10) Uani 1 1 d . . . 0
O7 O 0.6976(5) 0.0533(4) -0.0679(3) 0.0650(18) Uani 1 1 d . . . 0
O8 O 0.5648(7) 0.2472(5) 0.3882(6) 0.110(3) Uani 1 1 d . . . 0
O9 O 0.5758(6) 0.1221(4) 0.3941(3) 0.073(2) Uani 1 1 d . . . 0
O10 O 0.4701(7) 0.1761(5) 0.3159(3) 0.077(2) Uani 1 1 d . . . 0
O11 O 0.4332(6) 0.1835(5) 0.4094(3) 0.078(2) Uani 1 1 d . . . 0
O12 O 0.3957(8) 0.1299(4) 0.1343(3) 0.084(3) Uani 1 1 d . . . 0
O13 O 0.4514(8) 0.1914(5) 0.0596(4) 0.101(3) Uani 1 1 d . . . 0
O14 O 0.4478(7) 0.0653(6) 0.0595(5) 0.104(3) Uani 1 1 d . . . 0
O15 O 0.2993(6) 0.1249(5) 0.0417(4) 0.086(2) Uani 1 1 d . . . 0
O16 O 0.2470(7) 0.2394(6) 0.4956(4) 0.098(3) Uani 1 1 d . A . 0
O17 O 0.2366(11) 0.1176(7) 0.4901(5) 0.137(4) Uani 1 1 d D A . 0
O18 O 0.0867(15) 0.1982(16) 0.4556(14) 0.098(3) Uani 0.45(3) 1 d PD A 1 0
O18A O 0.1177(18) 0.1759(13) 0.4344(8) 0.098(3) Uani 0.55(3) 1 d PD A 2 0
O19 O 0.1519(9) 0.1722(6) 0.5493(5) 0.114(4) Uani 1 1 d . A . 0
O20 O 0.8639(7) -0.0277(6) -0.0398(4) 0.092(3) Uani 1 1 d . . . 1
O21 O 1.0158(7) 0.0598(5) 0.0181(4) 0.094(3) Uani 1 1 d . . . 1
Cl1 Cl 0.51273(14) 0.18211(10) 0.37709(9) 0.0383(4) Uani 1 1 d . . . 0
Cl2 Cl 0.40002(17) 0.12891(13) 0.07296(10) 0.0509(6) Uani 1 1 d . . . 0
Cl3 Cl 0.1757(2) 0.17846(14) 0.49201(11) 0.0621(6) Uani 1 1 d D . . 0
Ni1 Ni 1.02953(6) 0.31683(4) 0.23635(4) 0.0256(2) Uani 1 1 d . . . 0
Ni2 Ni 1.03995(6) -0.02045(4) 0.23612(4) 0.0244(2) Uani 1 1 d . . . 0

loop_
_atom_site_aniso_label
_atom_site_aniso_U_11
_atom_site_aniso_U_22
_atom_site_aniso_U_33
_atom_site_aniso_U_23
_atom_site_aniso_U_13
_atom_site_aniso_U_12
C1 0.037(4) 0.033(4) 0.037(4) -0.006(3) 0.005(3) 0.001(3)
C2 0.043(5) 0.051(6) 0.042(5) -0.006(4) 0.008(4) -0.008(4)
C3 0.045(5) 0.049(5) 0.052(6) -0.003(4) 0.018(4) -0.003(4)
C4 0.026(4) 0.035(5) 0.059(6) -0.004(4) 0.012(3) -0.001(3)
C5 0.032(4) 0.018(3) 0.044(4) -0.002(3) 0.004(3) 0.004(3)
C6 0.026(4) 0.035(4) 0.040(4) -0.002(3) 0.000(3) 0.003(3)
C7 0.047(4) 0.035(4) 0.031(4) 0.007(3) 0.001(3) 0.002(4)
C8 0.051(5) 0.037(4) 0.024(4) 0.000(3) 0.005(3) 0.002(4)
C9 0.060(6) 0.072(7) 0.029(4) 0.004(4) 0.006(4) -0.005(5)
C10 0.069(6) 0.072(7) 0.042(5) -0.002(5) 0.024(5) -0.004(5)
C11 0.047(5) 0.051(6) 0.055(6) -0.003(4) 0.022(4) 0.000(4)
C12 0.036(4) 0.030(4) 0.049(5) -0.003(3) 0.014(3) 0.001(3)
C13 0.035(4) 0.028(4) 0.040(4) -0.008(3) -0.005(3) 0.005(3)
C14 0.029(4) 0.024(4) 0.043(4) -0.009(3) 0.001(3) -0.002(3)
C15 0.020(3) 0.030(4) 0.068(6) -0.005(4) -0.002(3) 0.000(3)
C16 0.023(4) 0.032(5) 0.093(7) -0.004(4) 0.019(4) -0.002(3)
C17 0.048(5) 0.033(4) 0.056(5) -0.009(4) 0.024(4) -0.005(4)
C18 0.033(4) 0.028(4) 0.036(4) -0.008(3) 0.011(3) -0.004(3)
C19 0.023(3) 0.024(4) 0.040(4) -0.008(3) 0.008(3) -0.005(3)
C20 0.031(4) 0.017(3) 0.027(3) 0.001(3) 0.005(3) 0.000(3)
C21 0.036(4) 0.030(4) 0.030(4) -0.008(3) 0.012(3) 0.001(3)
C22 0.035(4) 0.040(4) 0.029(4) 0.003(3) 0.008(3) 0.007(3)
C23 0.040(5) 0.071(7) 0.034(5) 0.002(4) 0.004(4) 0.012(4)
C24 0.031(4) 0.067(6) 0.047(5) -0.001(4) -0.006(3) 0.006(4)
C25 0.025(4) 0.044(5) 0.051(5) -0.005(4) 0.008(3) -0.007(3)
C26 0.031(4) 0.027(4) 0.030(4) -0.004(3) 0.005(3) -0.009(3)
C27 0.029(4) 0.030(4) 0.039(4) -0.003(3) 0.009(3) -0.008(3)
C28 0.042(4) 0.035(4) 0.027(4) 0.007(3) 0.009(3) 0.000(3)
C29 0.034(4) 0.041(5) 0.028(4) -0.001(3) 0.005(3) -0.004(3)
C30 0.054(5) 0.060(6) 0.032(5) 0.004(4) 0.002(4) -0.004(4)
C31 0.043(5) 0.066(7) 0.043(5) 0.004(4) -0.005(4) -0.004(4)
C32 0.044(5) 0.053(6) 0.042(5) -0.002(4) 0.005(4) -0.004(4)
C33 0.027(4) 0.036(4) 0.039(4) 0.006(3) 0.005(3) 0.007(3)
C34 0.034(4) 0.030(4) 0.044(5) -0.005(3) 0.014(3) -0.006(3)
C35 0.028(4) 0.035(4) 0.033(4) 0.007(3) 0.006(3) -0.003(3)
C36 0.040(4) 0.033(5) 0.037(4) 0.003(3) 0.010(3) 0.007(4)
C37 0.033(4) 0.022(4) 0.034(4) 0.001(3) -0.003(3) -0.001(3)
C38 0.051(5) 0.097(9) 0.039(5) 0.017(6) 0.000(4) 0.003(6)
C39 0.118(11) 0.063(8) 0.108(11) 0.006(7) 0.038(9) 0.008(8)
C40 0.132(12) 0.079(10) 0.070(9) -0.001(7) 0.002(8) 0.019(9)
N1 0.040(4) 0.036(4) 0.032(4) 0.001(3) 0.009(3) -0.003(3)
N2 0.028(3) 0.021(3) 0.033(3) 0.000(3) 0.000(2) 0.001(2)
N3 0.028(3) 0.025(3) 0.036(4) -0.002(3) 0.009(3) 0.000(3)
N4 0.055(4) 0.031(4) 0.050(5) -0.012(3) 0.011(3) 0.001(3)
N5 0.051(4) 0.029(4) 0.068(5) 0.000(3) 0.017(3) 0.008(3)
N6 0.047(4) 0.048(4) 0.037(4) 0.005(3) -0.010(3) -0.002(3)
N7 0.047(4) 0.042(5) 0.085(6) -0.012(4) -0.020(4) 0.015(4)
N8 0.027(3) 0.027(3) 0.033(4) 0.001(3) 0.005(2) -0.002(3)
N9 0.029(3) 0.022(3) 0.028(3) -0.004(2) 0.011(2) 0.000(2)
N10 0.027(3) 0.025(3) 0.032(3) 0.000(3) 0.008(2) -0.001(2)
N11 0.064(5) 0.034(4) 0.039(4) -0.004(3) 0.007(3) -0.010(3)
N12 0.072(5) 0.029(4) 0.059(5) -0.005(3) 0.002(4) -0.014(4)
N13 0.052(4) 0.053(5) 0.053(5) -0.004(4) 0.028(4) 0.003(4)
N14 0.054(4) 0.037(4) 0.073(5) 0.003(4) 0.039(4) -0.009(3)
N15 0.073(6) 0.056(6) 0.076(7) -0.006(5) 0.016(5) 0.011(5)
N16 0.073(6) 0.072(7) 0.077(6) 0.000(5) 0.025(5) -0.011(5)
O1 0.029(3) 0.022(3) 0.048(3) -0.001(2) 0.008(2) -0.002(2)
O2 0.032(3) 0.027(3) 0.037(3) -0.001(2) -0.001(2) 0.002(2)
O3 0.044(3) 0.022(3) 0.037(3) 0.002(2) 0.011(2) -0.001(2)
O4 0.030(3) 0.019(2) 0.039(3) -0.001(2) 0.015(2) -0.002(2)
O5 0.037(3) 0.030(3) 0.043(3) -0.002(2) 0.021(2) 0.002(2)
O6 0.039(3) 0.023(2) 0.033(2) 0.002(3) 0.0025(19) -0.005(3)
O7 0.073(5) 0.062(5) 0.059(4) 0.007(3) 0.010(3) -0.001(4)
O8 0.077(5) 0.047(5) 0.205(11) -0.012(6) 0.021(6) -0.027(4)
O9 0.081(5) 0.061(5) 0.074(5) 0.001(4) 0.005(4) 0.039(4)
O10 0.113(7) 0.077(5) 0.041(4) -0.006(4) 0.012(4) 0.034(5)
O11 0.068(5) 0.115(7) 0.058(5) 0.021(4) 0.030(4) 0.023(4)
O12 0.143(8) 0.065(5) 0.045(4) -0.016(4) 0.019(4) -0.047(5)
O13 0.140(8) 0.087(7) 0.085(6) -0.008(5) 0.044(6) -0.062(6)
O14 0.085(6) 0.093(7) 0.137(8) -0.031(6) 0.030(6) 0.017(5)
O15 0.075(5) 0.084(6) 0.092(6) -0.003(5) 0.001(4) -0.009(5)
O16 0.097(6) 0.097(6) 0.095(6) 0.034(5) 0.007(4) -0.005(5)
O17 0.180(12) 0.111(9) 0.107(9) -0.021(7) -0.001(8) 0.036(9)
O18 0.097(6) 0.097(6) 0.095(6) 0.034(5) 0.007(4) -0.005(5)
O18A 0.097(6) 0.097(6) 0.095(6) 0.034(5) 0.007(4) -0.005(5)
O19 0.144(9) 0.115(8) 0.101(8) 0.013(6) 0.068(7) -0.001(7)
O20 0.094(6) 0.093(7) 0.096(7) -0.003(5) 0.037(5) 0.001(5)
O21 0.106(7) 0.091(7) 0.087(6) 0.007(5) 0.022(5) 0.007(6)
Cl1 0.0401(10) 0.0324(10) 0.0426(11) -0.0019(8) 0.0082(8) 0.0018(8)
Cl2 0.0579(13) 0.0528(14) 0.0455(12) -0.0117(10) 0.0189(10) -0.0131(11)
Cl3 0.0773(17) 0.0529(15) 0.0536(14) 0.0148(11) 0.0063(12) 0.0030(13)
Ni1 0.0248(4) 0.0219(4) 0.0292(4) -0.0001(5) 0.0031(3) 0.0005(4)
Ni2 0.0245(4) 0.0216(4) 0.0278(4) 0.0005(4) 0.0066(3) -0.0002(4)

loop_
_atom_type_symbol
_atom_type_description
_atom_type_scat_dispersion_real
_atom_type_scat_dispersion_imag
_atom_type_scat_source
C C 0.0033 0.0016 'International Tables Vol C Tables 4.2.6.8 and 6.1.1.4'
H H 0.0000 0.0000 'International Tables Vol C Tables 4.2.6.8 and 6.1.1.4'
N N 0.0061 0.0033 'International Tables Vol C Tables 4.2.6.8 and 6.1.1.4'
O O 0.0106 0.0060 'International Tables Vol C Tables 4.2.6.8 and 6.1.1.4'
Cl Cl 0.1484 0.1585 'International Tables Vol C Tables 4.2.6.8 and 6.1.1.4'
Ni Ni 0.3393 1.1124 'International Tables Vol C Tables 4.2.6.8 and 6.1.1.4'

loop_
_geom_angle_atom_site_label_1
_geom_angle_atom_site_label_2
_geom_angle_atom_site_label_3
_geom_angle
_geom_angle_site_symmetry_1
_geom_angle_site_symmetry_3
_geom_angle_publ_flag
N3 C1 C2 123.3(8) . . ?
N3 C1 H1A 118.3 . . ?
C2 C1 H1A 118.3 . . ?
C1 C2 C3 117.2(8) . . ?
C1 C2 H2A 121.4 . . ?
C3 C2 H2A 121.4 . . ?
C4 C3 C2 120.0(8) . . ?
C4 C3 H3A 120.0 . . ?
C2 C3 H3A 120.0 . . ?
C3 C4 C5 119.7(7) . . ?
C3 C4 H4A 120.1 . . ?
C5 C4 H4A 120.1 . . ?
N3 C5 C4 119.8(7) . . ?
N3 C5 C6 116.6(7) . . ?
C4 C5 C6 123.6(7) . . ?
N2 C6 C5 111.7(6) . . ?
N2 C6 H6A 109.3 . . ?
C5 C6 H6A 109.3 . . ?
N2 C6 H6B 109.3 . . ?
C5 C6 H6B 109.3 . . ?
H6A C6 H6B 107.9 . . ?
N2 C7 C8 109.8(6) . . ?
N2 C7 H7A 109.7 . . ?
C8 C7 H7A 109.7 . . ?
N2 C7 H7B 109.7 . . ?
C8 C7 H7B 109.7 . . ?
H7A C7 H7B 108.2 . . ?
N1 C8 C9 121.1(8) . . ?
N1 C8 C7 116.0(7) . . ?
C9 C8 C7 123.0(8) . . ?
C10 C9 C8 118.9(9) . . ?
C10 C9 H9A 120.6 . . ?
C8 C9 H9A 120.6 . . ?
C9 C10 C11 120.2(8) . . ?
C9 C10 H10A 119.9 . . ?
C11 C10 H10A 119.9 . . ?
C12 C11 C10 117.7(9) . . ?
C12 C11 H11A 121.2 . . ?
C10 C11 H11A 121.2 . . ?
N1 C12 C11 122.6(8) . . ?
N1 C12 H12A 118.7 . . ?
C11 C12 H12A 118.7 . . ?
N2 C13 C14 114.0(6) . . ?
N2 C13 H13A 108.8 . . ?
C14 C13 H13A 108.8 . . ?
N2 C13 H13B 108.8 . . ?
C14 C13 H13B 108.8 . . ?
H13A C13 H13B 107.7 . . ?
C19 C14 C15 118.3(7) . . ?
C19 C14 C13 122.9(6) . . ?
C15 C14 C13 118.8(7) . . ?
C16 C15 C14 122.0(8) . . ?
C16 C15 H15A 119.0 . . ?
C14 C15 H15A 119.0 . . ?
C15 C16 C17 119.5(7) . . ?
C15 C16 H16A 120.3 . . ?
C17 C16 H16A 120.3 . . ?
C18 C17 C16 120.9(8) . . ?
C18 C17 H17A 119.5 . . ?
C16 C17 H17A 119.5 . . ?
C17 C18 C19 118.2(7) . . ?
C17 C18 C21 118.4(7) . . ?
C19 C18 C21 123.4(6) . . ?
C14 C19 C18 120.6(6) . . ?
C14 C19 C20 120.5(6) . . ?
C18 C19 C20 118.9(6) . . ?
O4 C20 O1 119.7(6) . . ?
O4 C20 C19 120.6(6) . . ?
O1 C20 C19 119.7(6) . . ?
N9 C21 C18 114.4(6) . . ?
N9 C21 H21A 108.7 . . ?
C18 C21 H21A 108.7 . . ?
N9 C21 H21B 108.7 . . ?
C18 C21 H21B 108.7 . . ?
H21A C21 H21B 107.6 . . ?
N10 C22 C23 123.5(7) . . ?
N10 C22 H22A 118.3 . . ?
C23 C22 H22A 118.3 . . ?
C24 C23 C22 117.2(8) . . ?
C24 C23 H23A 121.4 . . ?
C22 C23 H23A 121.4 . . ?
C23 C24 C25 120.3(7) . . ?
C23 C24 H24A 119.9 . . ?
C25 C24 H24A 119.9 . . ?
C26 C25 C24 119.5(7) . . ?
C26 C25 H25A 120.3 . . ?
C24 C25 H25A 120.3 . . ?
N10 C26 C25 121.6(7) . . ?
N10 C26 C27 115.6(6) . . ?
C25 C26 C27 122.9(6) . . ?
N9 C27 C26 109.9(6) . . ?
N9 C27 H27A 109.7 . . ?
C26 C27 H27A 109.7 . . ?
N9 C27 H27B 109.7 . . ?
C26 C27 H27B 109.7 . . ?
H27A C27 H27B 108.2 . . ?
N9 C28 C29 107.3(6) . . ?
N9 C28 H28A 110.2 . . ?
C29 C28 H28A 110.2 . . ?
N9 C28 H28B 110.2 . . ?
C29 C28 H28B 110.2 . . ?
H28A C28 H28B 108.5 . . ?
N8 C29 C30 121.1(7) . . ?
N8 C29 C28 116.6(6) . . ?
C30 C29 C28 122.2(7) . . ?
C29 C30 C31 118.6(8) . . ?
C29 C30 H30A 120.7 . . ?
C31 C30 H30A 120.7 . . ?
C32 C31 C30 120.2(8) . . ?
C32 C31 H31A 119.9 . . ?
C30 C31 H31A 119.9 . . ?
C31 C32 C33 117.9(8) . . ?
C31 C32 H32A 121.1 . . ?
C33 C32 H32A 121.1 . . ?
N8 C33 C32 122.8(7) . . ?
N8 C33 H33A 118.6 . . ?
C32 C33 H33A 118.6 . . ?
O3 C34 N4 121.7(7) . . ?
O3 C34 N5 119.6(8) . . ?
N4 C34 N5 118.6(7) . . ?
O2 C35 N7 121.5(7) . . ?
O2 C35 N6 119.2(8) . . ?
N7 C35 N6 119.2(7) . . ?
O5 C36 N13 121.2(8) . . ?
O5 C36 N14 120.4(7) . . ?
N13 C36 N14 118.3(7) . . ?
O6 C37 N11 123.0(7) . . ?
O6 C37 N12 118.9(7) . . ?
N11 C37 N12 118.0(7) . . ?
N15 C38 O7 124.1(11) . . ?
N15 C38 N16 119.5(10) . . ?
O7 C38 N16 116.3(11) . . ?
C12 N1 C8 119.5(7) . . ?
C12 N1 Ni1 128.1(6) . . ?
C8 N1 Ni1 111.9(5) . . ?
C6 N2 C7 114.3(6) . . ?
C6 N2 C13 111.3(6) . . ?
C7 N2 C13 108.4(6) . . ?
C6 N2 Ni1 104.1(4) . . ?
C7 N2 Ni1 102.9(4) . . ?
C13 N2 Ni1 115.6(4) . . ?
C1 N3 C5 119.9(7) . . ?
C1 N3 Ni1 127.7(5) . . ?
C5 N3 Ni1 112.1(5) . . ?
C34 N4 H4B 120.0 . . ?
C34 N4 H4C 120.0 . . ?
H4B N4 H4C 120.0 . . ?
C34 N5 H5A 120.0 . . ?
C34 N5 H5B 120.0 . . ?
H5A N5 H5B 120.0 . . ?
C35 N6 H6C 120.0 . . ?
C35 N6 H6D 120.0 . . ?
H6C N6 H6D 120.0 . . ?
C35 N7 H7C 120.0 . . ?
C35 N7 H7D 120.0 . . ?
H7C N7 H7D 120.0 . . ?
C33 N8 C29 119.3(6) . . ?
C33 N8 Ni2 128.0(5) . . ?
C29 N8 Ni2 112.0(5) . . ?
C27 N9 C28 111.6(6) . . ?
C27 N9 C21 112.6(6) . . ?
C28 N9 C21 109.4(6) . . ?
C27 N9 Ni2 104.2(4) . . ?
C28 N9 Ni2 103.8(4) . . ?
C21 N9 Ni2 114.8(4) . . ?
C22 N10 C26 118.0(6) . . ?
C22 N10 Ni2 128.2(5) . . ?
C26 N10 Ni2 113.6(5) . . ?
C37 N11 H11B 120.0 . . ?
C37 N11 H11C 120.0 . . ?
H11B N11 H11C 120.0 . . ?
C37 N12 H12B 120.0 . . ?
C37 N12 H12C 120.0 . . ?
H12B N12 H12C 120.0 . . ?
C36 N13 H13C 120.0 . . ?
C36 N13 H13D 120.0 . . ?
H13C N13 H13D 120.0 . . ?
C36 N14 H14A 120.0 . . ?
C36 N14 H14B 120.0 . . ?
H14A N14 H14B 120.0 . . ?
C38 N15 H15B 120.0 . . ?
C38 N15 H15C 120.0 . . ?
H15B N15 H15C 120.0 . . ?
C38 N16 H16B 120.0 . . ?
C38 N16 H16C 120.0 . . ?
H16B N16 H16C 120.0 . . ?
C20 O1 Ni1 141.6(4) . . ?
C35 O2 Ni1 135.0(5) . . ?
C34 O3 Ni1 133.9(5) . . ?
C20 O4 Ni2 141.2(4) . . ?
C36 O5 Ni2 137.1(5) . . ?
C37 O6 Ni2 131.1(5) . . ?
O8 Cl1 O9 111.3(6) . . ?
O8 Cl1 O10 110.3(6) . . ?
O9 Cl1 O10 109.0(5) . . ?
O8 Cl1 O11 107.5(6) . . ?
O9 Cl1 O11 110.8(5) . . ?
O10 Cl1 O11 107.9(5) . . ?
O14 Cl2 O13 111.3(7) . . ?
O14 Cl2 O12 109.7(6) . . ?
O13 Cl2 O12 108.7(5) . . ?
O14 Cl2 O15 106.8(6) . . ?
O13 Cl2 O15 113.8(6) . . ?
O12 Cl2 O15 106.3(6) . . ?
O18 Cl3 O17 130.4(17) . . ?
O18 Cl3 O18A 33.9(12) . . ?
O17 Cl3 O18A 100.0(13) . . ?
O18 Cl3 O19 104.5(16) . . ?
O17 Cl3 O19 101.9(7) . . ?
O18A Cl3 O19 133.0(12) . . ?
O18 Cl3 O16 109.0(11) . . ?
O17 Cl3 O16 103.0(8) . . ?
O18A Cl3 O16 108.9(9) . . ?
O19 Cl3 O16 106.0(7) . . ?
N3 Ni1 O1 96.0(2) . . ?
N3 Ni1 N1 164.2(2) . . ?
O1 Ni1 N1 85.7(2) . . ?
N3 Ni1 O2 94.2(2) . . ?
O1 Ni1 O2 91.7(2) . . ?
N1 Ni1 O2 101.5(2) . . ?
N3 Ni1 O3 91.4(2) . . ?
O1 Ni1 O3 172.5(2) . . ?
N1 Ni1 O3 86.7(2) . . ?
O2 Ni1 O3 89.3(2) . . ?
N3 Ni1 N2 82.6(3) . . ?
O1 Ni1 N2 93.2(2) . . ?
N1 Ni1 N2 81.6(3) . . ?
O2 Ni1 N2 174.4(2) . . ?
O3 Ni1 N2 86.1(2) . . ?
N10 Ni2 O4 95.1(2) . . ?
N10 Ni2 N8 163.2(2) . . ?
O4 Ni2 N8 85.9(2) . . ?
N10 Ni2 O5 95.9(2) . . ?
O4 Ni2 O5 91.3(2) . . ?
N8 Ni2 O5 100.8(2) . . ?
N10 Ni2 O6 89.4(2) . . ?
O4 Ni2 O6 175.6(2) . . ?
N8 Ni2 O6 89.9(2) . . ?
O5 Ni2 O6 87.9(2) . . ?
N10 Ni2 N9 82.3(2) . . ?
O4 Ni2 N9 92.8(2) . . ?
N8 Ni2 N9 80.9(2) . . ?
O5 Ni2 N9 175.6(2) . . ?
O6 Ni2 N9 88.1(2) . . ?

loop_
_geom_bond_atom_site_label_1
_geom_bond_atom_site_label_2
_geom_bond_distance
_geom_bond_site_symmetry_2
_geom_bond_publ_flag
C1 N3 1.332(10) . ?
C1 C2 1.368(12) . ?
C1 H1A 0.9300 . ?
C2 C3 1.408(13) . ?
C2 H2A 0.9300 . ?
C3 C4 1.360(12) . ?
C3 H3A 0.9300 . ?
C4 C5 1.399(11) . ?
C4 H4A 0.9300 . ?
C5 N3 1.353(10) . ?
C5 C6 1.504(11) . ?
C6 N2 1.472(10) . ?
C6 H6A 0.9700 . ?
C6 H6B 0.9700 . ?
C7 N2 1.490(10) . ?
C7 C8 1.494(12) . ?
C7 H7A 0.9700 . ?
C7 H7B 0.9700 . ?
C8 N1 1.358(10) . ?
C8 C9 1.387(12) . ?
C9 C10 1.386(14) . ?
C9 H9A 0.9300 . ?
C10 C11 1.396(14) . ?
C10 H10A 0.9300 . ?
C11 C12 1.383(12) . ?
C11 H11A 0.9300 . ?
C12 N1 1.345(10) . ?
C12 H12A 0.9300 . ?
C13 N2 1.496(10) . ?
C13 C14 1.510(11) . ?
C13 H13A 0.9700 . ?
C13 H13B 0.9700 . ?
C14 C19 1.389(11) . ?
C14 C15 1.392(10) . ?
C15 C16 1.357(13) . ?
C15 H15A 0.9300 . ?
C16 C17 1.391(13) . ?
C16 H16A 0.9300 . ?
C17 C18 1.383(11) . ?
C17 H17A 0.9300 . ?
C18 C19 1.419(10) . ?
C18 C21 1.508(11) . ?
C19 C20 1.516(9) . ?
C20 O4 1.252(8) . ?
C20 O1 1.254(8) . ?
C21 N9 1.506(9) . ?
C21 H21A 0.9700 . ?
C21 H21B 0.9700 . ?
C22 N10 1.332(10) . ?
C22 C23 1.368(11) . ?
C22 H22A 0.9300 . ?
C23 C24 1.362(13) . ?
C23 H23A 0.9300 . ?
C24 C25 1.365(12) . ?
C24 H24A 0.9300 . ?
C25 C26 1.351(10) . ?
C25 H25A 0.9300 . ?
C26 N10 1.343(9) . ?
C26 C27 1.539(10) . ?
C27 N9 1.496(9) . ?
C27 H27A 0.9700 . ?
C27 H27B 0.9700 . ?
C28 N9 1.502(9) . ?
C28 C29 1.508(10) . ?
C28 H28A 0.9700 . ?
C28 H28B 0.9700 . ?
C29 N8 1.352(10) . ?
C29 C30 1.383(11) . ?
C30 C31 1.383(12) . ?
C30 H30A 0.9300 . ?
C31 C32 1.377(13) . ?
C31 H31A 0.9300 . ?
C32 C33 1.378(12) . ?
C32 H32A 0.9300 . ?
C33 N8 1.332(9) . ?
C33 H33A 0.9300 . ?
C34 O3 1.269(9) . ?
C34 N4 1.318(11) . ?
C34 N5 1.349(10) . ?
C35 O2 1.260(9) . ?
C35 N7 1.313(11) . ?
C35 N6 1.325(10) . ?
C36 O5 1.266(10) . ?
C36 N13 1.333(10) . ?
C36 N14 1.354(11) . ?
C37 O6 1.259(9) . ?
C37 N11 1.320(10) . ?
C37 N12 1.353(10) . ?
C38 N15 1.261(14) . ?
C38 O7 1.297(12) . ?
C38 N16 1.366(14) . ?
C39 O20 1.511(16) . ?
C40 O21 1.410(16) . ?
N1 Ni1 2.062(7) . ?
N2 Ni1 2.114(6) . ?
N3 Ni1 2.050(6) . ?
N4 H4B 0.8600 . ?
N4 H4C 0.8600 . ?
N5 H5A 0.8600 . ?
N5 H5B 0.8600 . ?
N6 H6C 0.8600 . ?
N6 H6D 0.8600 . ?
N7 H7C 0.8600 . ?
N7 H7D 0.8600 . ?
N8 Ni2 2.067(6) . ?
N9 Ni2 2.112(6) . ?
N10 Ni2 2.046(6) . ?
N11 H11B 0.8600 . ?
N11 H11C 0.8600 . ?
N12 H12B 0.8600 . ?
N12 H12C 0.8600 . ?
N13 H13C 0.8600 . ?
N13 H13D 0.8600 . ?
N14 H14A 0.8600 . ?
N14 H14B 0.8600 . ?
N15 H15B 0.8600 . ?
N15 H15C 0.8600 . ?
N16 H16B 0.8600 . ?
N16 H16C 0.8600 . ?
O1 Ni1 2.050(5) . ?
O2 Ni1 2.090(5) . ?
O3 Ni1 2.091(5) . ?
O4 Ni2 2.052(5) . ?
O5 Ni2 2.071(5) . ?
O6 Ni2 2.095(4) . ?
O8 Cl1 1.393(8) . ?
O9 Cl1 1.410(7) . ?
O10 Cl1 1.416(8) . ?
O11 Cl1 1.426(7) . ?
O12 Cl2 1.419(8) . ?
O13 Cl2 1.412(8) . ?
O14 Cl2 1.405(9) . ?
O15 Cl2 1.423(8) . ?
O16 Cl3 1.478(10) . ?
O17 Cl3 1.401(11) . ?
O18 Cl3 1.383(14) . ?
O18A Cl3 1.405(14) . ?
O19 Cl3 1.416(9) . ?
